data_7242009
loop_
_publ_author_name
'Chen, Zhen'
'Guo, Jingyu'
'Han, Shujuan'
'Zeng, Hao'
'Yang, Zhihua'
'Pan, Shilie'

_publ_section_title
;
 AB11O16(OH)2 (A = K and Cs): interpenetrating 2D layers with large
 birefringence
;
_journal_issue 1
_journal_name_full CrystEngComm
_journal_page_first 35
_journal_page_last 39
_journal_paper_doi 10.1039/D0CE01569E
_journal_volume 23
_journal_year 2021
_chemical_formula_sum 'B11 H2 K O18'
_chemical_formula_weight 448.03
_space_group_IT_number 15
_space_group_name_Hall '-C 2yc'
_space_group_name_H-M_alt 'C 1 2/c 1'
_symmetry_cell_setting monoclinic
_symmetry_space_group_name_H-M 'C 1 2/c 1'
_atom_sites_solution_hydrogens geom
_atom_sites_solution_primary direct
_atom_sites_solution_secondary difmap
_audit_creation_method SHELXL-97
_audit_update_record
;
2020-08-16 deposited with the CCDC.	2020-12-15 downloaded from the CCDC.
;
_cell_angle_alpha 90.00
_cell_angle_beta 106.827(15)
_cell_angle_gamma 90.00
_cell_formula_units_Z 4
_cell_length_a 14.163(17)
_cell_length_b 10.101(12)
_cell_length_c 10.664(12)
_cell_measurement_reflns_used 456
_cell_measurement_temperature 296(2)
_cell_measurement_theta_max 21.17
_cell_measurement_theta_min 2.51
_cell_volume 1460(3)
_computing_cell_refinement 'Bruker SMART'
_computing_data_collection 'Bruker SMART'
_computing_data_reduction 'Bruker SAINT'
_computing_molecular_graphics 'Bruker SHELXTL'
_computing_publication_material 'Bruker SHELXTL'
_computing_structure_refinement 'SHELXL-97 (Sheldrick, 1997)'
_computing_structure_solution 'SHELXS-97 (Sheldrick, 1990)'
_diffrn_ambient_temperature 296(2)
_diffrn_measured_fraction_theta_full 0.997
_diffrn_measured_fraction_theta_max 0.997
_diffrn_measurement_device_type 'CCD Area Detector'
_diffrn_measurement_method 'phi and omega scans'
_diffrn_radiation_monochromator graphite
_diffrn_radiation_source 'fine-focus sealed tube'
_diffrn_radiation_type MoK\a
_diffrn_radiation_wavelength 0.71073
_diffrn_reflns_av_R_equivalents 0.0542
_diffrn_reflns_av_sigmaI/netI 0.0649
_diffrn_reflns_limit_h_max 16
_diffrn_reflns_limit_h_min -16
_diffrn_reflns_limit_k_max 12
_diffrn_reflns_limit_k_min -11
_diffrn_reflns_limit_l_max 11
_diffrn_reflns_limit_l_min -12
_diffrn_reflns_number 3675
_diffrn_reflns_theta_full 25.00
_diffrn_reflns_theta_max 25.00
_diffrn_reflns_theta_min 2.51
_exptl_absorpt_coefficient_mu 0.468
_exptl_absorpt_correction_T_max 0.7456
_exptl_absorpt_correction_T_min 0.6606
_exptl_absorpt_correction_type numerical
_exptl_absorpt_process_details face-index
_exptl_crystal_colour colourless
_exptl_crystal_density_diffrn 2.038
_exptl_crystal_density_method 'not measured'
_exptl_crystal_description block
_exptl_crystal_F_000 880
_exptl_crystal_size_max 0.19
_exptl_crystal_size_mid 0.17
_exptl_crystal_size_min 0.13
_refine_diff_density_max 0.277
_refine_diff_density_min -0.387
_refine_diff_density_rms 0.072
_refine_ls_extinction_method none
_refine_ls_goodness_of_fit_ref 1.045
_refine_ls_hydrogen_treatment mixed
_refine_ls_matrix_type full
_refine_ls_number_parameters 141
_refine_ls_number_reflns 1284
_refine_ls_number_restraints 1
_refine_ls_restrained_S_all 1.045
_refine_ls_R_factor_all 0.0652
_refine_ls_R_factor_gt 0.0443
_refine_ls_shift/su_max 0.000
_refine_ls_shift/su_mean 0.000
_refine_ls_structure_factor_coef Fsqd
_refine_ls_weighting_details 'calc w=1/[\s^2^(Fo^2^)+(0.0398P)^2^+0.0000P] where P=(Fo^2^+2Fc^2^)/3'
_refine_ls_weighting_scheme calc
_refine_ls_wR_factor_gt 0.0913
_refine_ls_wR_factor_ref 0.1014
_reflns_number_gt 930
_reflns_number_total 1284
_reflns_threshold_expression >2sigma(I)
_cod_data_source_file d0ce01569e2.cif
_cod_data_source_block asd
_cod_depositor_comments
;
The following automatic conversions were performed:

data item '_symmetry_cell_setting' value 'Monoclinic' was changed to
'monoclinic' in accordance with the
/home/data/users/saulius/crontab/automatic-downloads/rss-feeds/RSC/lib/dictionaries/cif_core.dic
dictionary named 'cif_core.dic' version 2.4.2 last updated on
2011-04-26.

Automatic conversion script
Id: cif_fix_values 7556 2019-12-06 15:28:31Z antanas 

 Adding full bibliography for 7241598--7242010.cif.
;
_cod_original_sg_symbol_H-M C2/c
_cod_original_formula_sum 'H2 B11 K O18'
_cod_database_code 7242009

loop_
_symmetry_equiv_pos_as_xyz
'x, y, z'
'-x, y, -z+1/2'
'x+1/2, y+1/2, z'
'-x+1/2, y+1/2, -z+1/2'
'-x, -y, -z'
'x, -y, z-1/2'
'-x+1/2, -y+1/2, -z'
'x+1/2, -y+1/2, z-1/2'

loop_
_atom_site_label
_atom_site_type_symbol
_atom_site_fract_x
_atom_site_fract_y
_atom_site_fract_z
_atom_site_U_iso_or_equiv
_atom_site_adp_type
_atom_site_occupancy
_atom_site_symmetry_multiplicity
_atom_site_calc_flag
_atom_site_refinement_flags
_atom_site_disorder_assembly
_atom_site_disorder_group
K1 K 0.5000 0.20015(11) 0.2500 0.0338(3) Uani 1 2 d S . .
O1 O 0.28612(15) 0.12108(19) 0.0981(2) 0.0205(5) Uani 1 1 d . . .
O2 O 0.43208(16) 0.3445(2) 0.4410(2) 0.0238(6) Uani 1 1 d . . .
O3 O 0.44251(14) 0.2313(2) 0.6435(2) 0.0188(5) Uani 1 1 d . . .
O4 O 0.15308(15) 0.0292(2) 0.1645(2) 0.0251(6) Uani 1 1 d . . .
O5 O 0.44971(15) 0.1856(2) -0.0140(2) 0.0223(6) Uani 1 1 d . . .
O6 O 0.33565(15) 0.0076(2) -0.0707(2) 0.0232(6) Uani 1 1 d . . .
O7 O 0.56771(14) -0.0599(2) 0.2070(2) 0.0185(5) Uani 1 1 d . . .
O8 O 0.23112(18) 0.2291(2) 0.2574(2) 0.0250(6) Uani 1 1 d D . .
O9 O 0.29225(15) 0.4233(2) 0.5001(2) 0.0249(6) Uani 1 1 d . . .
B1 B 0.2241(3) 0.1252(3) 0.1758(4) 0.0174(9) Uani 1 1 d . . .
B2 B 0.4718(3) 0.2537(4) 0.5380(4) 0.0190(9) Uani 1 1 d . . .
B3 B 0.3557(3) 0.4302(4) 0.4259(4) 0.0213(9) Uani 1 1 d . . .
B4 B 0.4049(3) 0.0863(3) -0.1004(4) 0.0169(8) Uani 1 1 d . . .
B5 B 0.5000 -0.1453(5) 0.2500 0.0148(11) Uani 1 2 d S . .
B6 B 0.2785(3) 0.0189(4) 0.0098(4) 0.0195(8) Uani 1 1 d . . .
H1 H 0.191(3) 0.224(4) 0.304(4) 0.062(15) Uiso 1 1 d D . .

loop_
_atom_site_aniso_label
_atom_site_aniso_U_11
_atom_site_aniso_U_22
_atom_site_aniso_U_33
_atom_site_aniso_U_23
_atom_site_aniso_U_13
_atom_site_aniso_U_12
K1 0.0546(8) 0.0310(7) 0.0183(6) 0.000 0.0142(6) 0.000
O1 0.0206(12) 0.0200(13) 0.0236(14) -0.0029(10) 0.0106(11) -0.0044(10)
O2 0.0240(12) 0.0303(13) 0.0192(13) 0.0101(10) 0.0095(11) 0.0135(10)
O3 0.0178(12) 0.0253(13) 0.0164(12) 0.0028(10) 0.0100(10) 0.0066(9)
O4 0.0250(13) 0.0289(13) 0.0258(14) -0.0098(10) 0.0143(11) -0.0102(10)
O5 0.0238(13) 0.0304(13) 0.0165(13) -0.0080(10) 0.0118(11) -0.0143(10)
O6 0.0275(12) 0.0226(13) 0.0248(14) -0.0070(10) 0.0161(11) -0.0099(10)
O7 0.0236(12) 0.0177(12) 0.0186(13) -0.0051(9) 0.0129(10) -0.0027(9)
O8 0.0320(14) 0.0205(13) 0.0251(14) -0.0069(10) 0.0124(12) -0.0044(11)
O9 0.0272(13) 0.0260(13) 0.0273(14) 0.0102(10) 0.0171(11) 0.0139(10)
B1 0.0151(19) 0.019(2) 0.016(2) 0.0044(15) 0.0018(17) -0.0017(15)
B2 0.0152(18) 0.020(2) 0.022(2) 0.0000(16) 0.0056(17) 0.0034(15)
B3 0.021(2) 0.027(2) 0.016(2) 0.0023(16) 0.0061(17) 0.0049(16)
B4 0.0169(19) 0.0155(19) 0.020(2) -0.0032(16) 0.0076(17) -0.0029(15)
B5 0.018(3) 0.015(3) 0.014(3) 0.000 0.007(2) 0.000
B6 0.0201(19) 0.022(2) 0.017(2) -0.0012(16) 0.0063(17) -0.0035(16)

loop_
_atom_type_symbol
_atom_type_description
_atom_type_scat_dispersion_real
_atom_type_scat_dispersion_imag
_atom_type_scat_source
B B 0.0013 0.0007 'International Tables Vol C Tables 4.2.6.8 and 6.1.1.4'
H H 0.0000 0.0000 'International Tables Vol C Tables 4.2.6.8 and 6.1.1.4'
O O 0.0106 0.0060 'International Tables Vol C Tables 4.2.6.8 and 6.1.1.4'
K K 0.2009 0.2494 'International Tables Vol C Tables 4.2.6.8 and 6.1.1.4'

loop_
_geom_angle_atom_site_label_1
_geom_angle_atom_site_label_2
_geom_angle_atom_site_label_3
_geom_angle
_geom_angle_site_symmetry_1
_geom_angle_site_symmetry_3
_geom_angle_publ_flag
O5 K1 O5 173.75(10) . 2_655 ?
O5 K1 O7 96.72(7) . 2_655 ?
O5 K1 O7 77.50(7) 2_655 2_655 ?
O5 K1 O7 77.50(6) . . ?
O5 K1 O7 96.72(7) 2_655 . ?
O7 K1 O7 48.27(10) 2_655 . ?
O5 K1 O2 48.18(8) . 2_655 ?
O5 K1 O2 136.20(8) 2_655 2_655 ?
O7 K1 O2 140.16(7) 2_655 2_655 ?
O7 K1 O2 98.86(9) . 2_655 ?
O5 K1 O2 136.20(8) . . ?
O5 K1 O2 48.18(8) 2_655 . ?
O7 K1 O2 98.86(9) 2_655 . ?
O7 K1 O2 140.16(7) . . ?
O2 K1 O2 119.33(12) 2_655 . ?
O5 K1 O1 61.19(6) . . ?
O5 K1 O1 116.99(7) 2_655 . ?
O7 K1 O1 61.81(6) 2_655 . ?
O7 K1 O1 90.10(8) . . ?
O2 K1 O1 103.67(9) 2_655 . ?
O2 K1 O1 91.38(9) . . ?
O5 K1 O1 116.99(6) . 2_655 ?
O5 K1 O1 61.18(6) 2_655 2_655 ?
O7 K1 O1 90.10(8) 2_655 2_655 ?
O7 K1 O1 61.81(6) . 2_655 ?
O2 K1 O1 91.38(9) 2_655 2_655 ?
O2 K1 O1 103.67(9) . 2_655 ?
O1 K1 O1 150.12(9) . 2_655 ?
O5 K1 B2 24.87(8) . 2_655 ?
O5 K1 B2 157.72(8) 2_655 2_655 ?
O7 K1 B2 116.08(8) 2_655 2_655 ?
O7 K1 B2 82.17(9) . 2_655 ?
O2 K1 B2 24.96(8) 2_655 2_655 ?
O2 K1 B2 137.62(10) . 2_655 ?
O1 K1 B2 85.29(9) . 2_655 ?
O1 K1 B2 99.66(9) 2_655 2_655 ?
O5 K1 B2 157.72(8) . . ?
O5 K1 B2 24.88(8) 2_655 . ?
O7 K1 B2 82.17(9) 2_655 . ?
O7 K1 B2 116.08(8) . . ?
O2 K1 B2 137.62(10) 2_655 . ?
O2 K1 B2 24.96(8) . . ?
O1 K1 B2 99.66(9) . . ?
O1 K1 B2 85.29(9) 2_655 . ?
B2 K1 B2 160.87(14) 2_655 . ?
O5 K1 B5 86.88(5) . . ?
O5 K1 B5 86.88(5) 2_655 . ?
O7 K1 B5 24.13(5) 2_655 . ?
O7 K1 B5 24.13(5) . . ?
O2 K1 B5 120.33(6) 2_655 . ?
O2 K1 B5 120.33(6) . . ?
O1 K1 B5 75.06(5) . . ?
O1 K1 B5 75.06(5) 2_655 . ?
B2 K1 B5 99.57(7) 2_655 . ?
B2 K1 B5 99.57(7) . . ?
B1 O1 B6 119.8(3) . . ?
B1 O1 K1 112.1(2) . . ?
B6 O1 K1 114.91(19) . . ?
B3 O2 B2 130.7(3) . . ?
B3 O2 K1 130.9(2) . . ?
B2 O2 K1 92.7(2) . . ?
B2 O3 B5 121.0(2) . 5_656 ?
B3 O4 B1 119.4(3) 4_545 . ?
B4 O5 B2 118.1(3) . 2_655 ?
B4 O5 K1 131.7(2) . . ?
B2 O5 K1 100.44(19) 2_655 . ?
B6 O6 B4 134.7(3) . . ?
B4 O7 B5 122.1(2) 5_655 . ?
B4 O7 K1 120.85(19) 5_655 . ?
B5 O7 K1 102.1(2) . . ?
B3 O9 B6 120.6(3) . 4 ?
O8 B1 O1 118.2(3) . . ?
O8 B1 O4 121.3(3) . . ?
O1 B1 O4 120.4(3) . . ?
O3 B2 O2 126.2(3) . . ?
O3 B2 O5 122.3(3) . 2_655 ?
O2 B2 O5 111.5(3) . 2_655 ?
O3 B2 K1 157.8(2) . . ?
O2 B2 K1 62.37(18) . . ?
O5 B2 K1 54.69(16) 2_655 . ?
O2 B3 O9 122.4(3) . . ?
O2 B3 O4 117.1(3) . 4 ?
O9 B3 O4 120.4(3) . 4 ?
O7 B4 O6 119.2(3) 5_655 . ?
O7 B4 O5 121.5(3) 5_655 . ?
O6 B4 O5 119.1(3) . . ?
O7 B5 O7 107.5(4) . 2_655 ?
O7 B5 O3 111.90(13) . 6 ?
O7 B5 O3 108.91(13) 2_655 6 ?
O7 B5 O3 108.91(13) . 5_656 ?
O7 B5 O3 111.90(13) 2_655 5_656 ?
O3 B5 O3 107.7(4) 6 5_656 ?
O7 B5 K1 53.76(18) . . ?
O7 B5 K1 53.76(18) 2_655 . ?
O3 B5 K1 126.13(18) 6 . ?
O3 B5 K1 126.13(18) 5_656 . ?
O6 B6 O9 116.9(3) . 4_545 ?
O6 B6 O1 123.8(3) . . ?
O9 B6 O1 119.4(3) 4_545 . ?

loop_
_geom_bond_atom_site_label_1
_geom_bond_atom_site_label_2
_geom_bond_distance
_geom_bond_site_symmetry_2
_geom_bond_publ_flag
K1 O5 2.701(4) . ?
K1 O5 2.701(4) 2_655 ?
K1 O7 2.878(4) 2_655 ?
K1 O7 2.878(4) . ?
K1 O2 2.887(3) 2_655 ?
K1 O2 2.887(3) . ?
K1 O1 3.098(4) . ?
K1 O1 3.098(4) 2_655 ?
K1 B2 3.255(5) 2_655 ?
K1 B2 3.255(5) . ?
K1 B5 3.489(6) . ?
O1 B1 1.371(4) . ?
O1 B6 1.380(4) . ?
O2 B3 1.358(4) . ?
O2 B2 1.375(4) . ?
O3 B2 1.327(4) . ?
O3 B5 1.474(4) 5_656 ?
O4 B3 1.370(4) 4_545 ?
O4 B1 1.377(4) . ?
O5 B4 1.385(4) . ?
O5 B2 1.392(4) 2_655 ?
O6 B6 1.345(4) . ?
O6 B4 1.369(4) . ?
O7 B4 1.330(4) 5_655 ?
O7 B5 1.459(4) . ?
O8 B1 1.349(4) . ?
O9 B3 1.360(4) . ?
O9 B6 1.373(4) 4 ?
B2 O5 1.392(4) 2_655 ?
B3 O4 1.370(4) 4 ?
B4 O7 1.330(4) 5_655 ?
B5 O7 1.459(4) 2_655 ?
B5 O3 1.474(4) 6 ?
B5 O3 1.474(4) 5_656 ?
B6 O9 1.373(4) 4_545 ?
